data_4341268
loop_
_publ_author_name
'Schnaars, David D.'
'Wilson, Richard E.'

_publ_section_title
;
 Lattice Solvent and Crystal Phase Effects on the Vibrational Spectra of
 UO2Cl4(2-).
;
_journal_issue 20
_journal_name_full 'Inorganic chemistry'
_journal_page_first 11036
_journal_page_last 11045
_journal_paper_doi 10.1021/ic501553m
_journal_volume 53
_journal_year 2014
_chemical_formula_sum 'C48 H40 Cl4 O2 P2 U'
_chemical_formula_weight 1090.57
_chemical_name_systematic
; 
 ? 
;
_space_group_IT_number 2
_symmetry_cell_setting triclinic
_symmetry_space_group_name_Hall '-P 1'
_symmetry_space_group_name_H-M 'P -1'
_atom_sites_solution_hydrogens geom
_atom_sites_solution_primary direct
_atom_sites_solution_secondary difmap
_audit_creation_method SHELXL-97
_cell_angle_alpha 99.6630(10)
_cell_angle_beta 93.3890(10)
_cell_angle_gamma 114.3080(10)
_cell_formula_units_Z 1
_cell_length_a 10.0272(6)
_cell_length_b 10.0808(6)
_cell_length_c 12.0598(7)
_cell_measurement_reflns_used 5971
_cell_measurement_temperature 100(2)
_cell_measurement_theta_max 29.57
_cell_measurement_theta_min 2.25
_cell_volume 1083.99(11)
_computing_structure_refinement 'SHELXL-97 (Sheldrick, 2008)'
_computing_structure_solution 'SHELXS-97 (Sheldrick, 2008)'
_diffrn_ambient_temperature 100(2)
_diffrn_measured_fraction_theta_full 0.984
_diffrn_measured_fraction_theta_max 0.984
_diffrn_measurement_device_type 'BRUKER APEX II'
_diffrn_measurement_method '0.5 deg w/ exposures'
_diffrn_radiation_monochromator graphite
_diffrn_radiation_source 'fine-focus sealed tube'
_diffrn_radiation_type MoK\a
_diffrn_radiation_wavelength 0.71073
_diffrn_reflns_av_R_equivalents 0.0291
_diffrn_reflns_av_sigmaI/netI 0.0385
_diffrn_reflns_limit_h_max 13
_diffrn_reflns_limit_h_min -13
_diffrn_reflns_limit_k_max 13
_diffrn_reflns_limit_k_min -13
_diffrn_reflns_limit_l_max 16
_diffrn_reflns_limit_l_min -16
_diffrn_reflns_number 15401
_diffrn_reflns_theta_full 29.57
_diffrn_reflns_theta_max 29.57
_diffrn_reflns_theta_min 2.25
_exptl_absorpt_coefficient_mu 4.103
_exptl_absorpt_correction_T_max 0.6797
_exptl_absorpt_correction_T_min 0.5707
_exptl_absorpt_correction_type multi-scan
_exptl_absorpt_process_details SADABS
_exptl_crystal_colour Yellow-Green
_exptl_crystal_density_diffrn 1.671
_exptl_crystal_density_method 'not measured'
_exptl_crystal_description Irregular
_exptl_crystal_F_000 534
_exptl_crystal_size_max 0.15
_exptl_crystal_size_mid 0.14
_exptl_crystal_size_min 0.10
_refine_diff_density_max 1.637
_refine_diff_density_min -0.470
_refine_diff_density_rms 0.106
_refine_ls_extinction_method none
_refine_ls_goodness_of_fit_ref 1.042
_refine_ls_hydrogen_treatment constr
_refine_ls_matrix_type full
_refine_ls_number_parameters 259
_refine_ls_number_reflns 5971
_refine_ls_number_restraints 0
_refine_ls_restrained_S_all 1.042
_refine_ls_R_factor_all 0.0274
_refine_ls_R_factor_gt 0.0257
_refine_ls_shift/su_max 0.001
_refine_ls_shift/su_mean 0.000
_refine_ls_structure_factor_coef Fsqd
_refine_ls_weighting_details 'calc w=1/[\s^2^(Fo^2^)+(0.0239P)^2^+0.4749P] where P=(Fo^2^+2Fc^2^)/3'
_refine_ls_weighting_scheme calc
_refine_ls_wR_factor_gt 0.0540
_refine_ls_wR_factor_ref 0.0549
_reflns_number_gt 5794
_reflns_number_total 5971
_reflns_threshold_expression >2sigma(I)
_cod_data_source_file ic501553m_si_002.cif
_cod_data_source_block 1
_cod_depositor_comments 'Adding full bibliography for 4341268--4341273.cif.'
_cod_original_sg_symbol_H-M P-1
_cod_database_code 4341268

loop_
_symmetry_equiv_pos_as_xyz
'x, y, z'
'-x, -y, -z'

loop_
_atom_site_label
_atom_site_type_symbol
_atom_site_fract_x
_atom_site_fract_y
_atom_site_fract_z
_atom_site_U_iso_or_equiv
_atom_site_adp_type
_atom_site_occupancy
_atom_site_symmetry_multiplicity
_atom_site_calc_flag
_atom_site_refinement_flags
U1 U 0.5000 0.0000 0.0000 0.01631(4) Uani 1 2 d S
Cl1 Cl 0.43392(7) -0.01107(7) 0.21038(5) 0.02236(13) Uani 1 1 d .
Cl2 Cl 0.70619(7) 0.28097(7) 0.07543(5) 0.02245(13) Uani 1 1 d .
P1 P 0.11747(7) 0.18673(7) 0.31440(5) 0.01305(12) Uani 1 1 d .
O1 O 0.6342(2) -0.0679(2) 0.02594(16) 0.0239(4) Uani 1 1 d .
C4 C 0.3941(3) 0.5436(3) 0.1280(2) 0.0201(5) Uani 1 1 d .
H4 H 0.4548 0.6199 0.0925 0.024 Uiso 1 1 calc R
C3 C 0.2661(3) 0.5455(3) 0.1644(2) 0.0194(5) Uani 1 1 d .
H3 H 0.2388 0.6224 0.1528 0.023 Uiso 1 1 calc R
C2 C 0.1783(3) 0.4359(3) 0.2176(2) 0.0173(5) Uani 1 1 d .
H2 H 0.0900 0.4366 0.2415 0.021 Uiso 1 1 calc R
C1 C 0.2197(3) 0.3239(3) 0.23612(19) 0.0147(4) Uani 1 1 d .
C13 C 0.2493(3) 0.1844(3) 0.42025(19) 0.0138(4) Uani 1 1 d .
C14 C 0.2547(3) 0.0521(3) 0.4337(2) 0.0159(5) Uani 1 1 d .
H14 H 0.1919 -0.0392 0.3834 0.019 Uiso 1 1 calc R
C15 C 0.3525(3) 0.0548(3) 0.5212(2) 0.0182(5) Uani 1 1 d .
H15 H 0.3567 -0.0352 0.5303 0.022 Uiso 1 1 calc R
C16 C 0.4437(3) 0.1867(3) 0.5952(2) 0.0189(5) Uani 1 1 d .
H16 H 0.5086 0.1868 0.6559 0.023 Uiso 1 1 calc R
C10 C -0.2025(3) 0.3366(3) 0.4916(2) 0.0238(6) Uani 1 1 d .
H10 H -0.2668 0.3720 0.5277 0.029 Uiso 1 1 calc R
C9 C -0.0870(3) 0.3310(3) 0.5566(2) 0.0205(5) Uani 1 1 d .
H9 H -0.0740 0.3596 0.6370 0.025 Uiso 1 1 calc R
C8 C 0.0096(3) 0.2836(3) 0.5038(2) 0.0170(5) Uani 1 1 d .
H8 H 0.0896 0.2808 0.5481 0.020 Uiso 1 1 calc R
C7 C -0.0109(3) 0.2400(3) 0.3857(2) 0.0152(5) Uani 1 1 d .
C12 C -0.1302(3) 0.2415(3) 0.3206(2) 0.0191(5) Uani 1 1 d .
H12 H -0.1464 0.2090 0.2403 0.023 Uiso 1 1 calc R
C11 C -0.2250(3) 0.2911(3) 0.3746(2) 0.0233(5) Uani 1 1 d .
H11 H -0.3055 0.2937 0.3310 0.028 Uiso 1 1 calc R
C5 C 0.4335(3) 0.4304(3) 0.1433(2) 0.0186(5) Uani 1 1 d .
H5 H 0.5194 0.4277 0.1157 0.022 Uiso 1 1 calc R
C6 C 0.3485(3) 0.3211(3) 0.1986(2) 0.0163(5) Uani 1 1 d .
H6 H 0.3771 0.2453 0.2109 0.020 Uiso 1 1 calc R
C17 C 0.4406(3) 0.3198(3) 0.5808(2) 0.0184(5) Uani 1 1 d .
H17 H 0.5044 0.4109 0.6310 0.022 Uiso 1 1 calc R
C18 C 0.3443(3) 0.3188(3) 0.4933(2) 0.0168(5) Uani 1 1 d .
H18 H 0.3428 0.4095 0.4828 0.020 Uiso 1 1 calc R
C19 C 0.0202(3) 0.0041(3) 0.2266(2) 0.0159(5) Uani 1 1 d .
C20 C -0.1022(3) -0.0992(3) 0.2632(2) 0.0223(5) Uani 1 1 d .
H20 H -0.1410 -0.0685 0.3275 0.027 Uiso 1 1 calc R
C21 C -0.1664(3) -0.2456(3) 0.2057(2) 0.0278(6) Uani 1 1 d .
H21 H -0.2493 -0.3163 0.2306 0.033 Uiso 1 1 calc R
C22 C -0.1101(3) -0.2899(3) 0.1112(2) 0.0253(6) Uani 1 1 d .
H22 H -0.1537 -0.3914 0.0725 0.030 Uiso 1 1 calc R
C23 C 0.0090(3) -0.1872(3) 0.0733(2) 0.0244(6) Uani 1 1 d .
H23 H 0.0459 -0.2181 0.0080 0.029 Uiso 1 1 calc R
C24 C 0.0746(3) -0.0395(3) 0.1303(2) 0.0196(5) Uani 1 1 d .
H24 H 0.1559 0.0314 0.1040 0.024 Uiso 1 1 calc R

loop_
_atom_site_aniso_label
_atom_site_aniso_U_11
_atom_site_aniso_U_22
_atom_site_aniso_U_33
_atom_site_aniso_U_23
_atom_site_aniso_U_13
_atom_site_aniso_U_12
U1 0.02143(7) 0.01924(7) 0.01475(7) 0.00736(5) 0.00594(5) 0.01317(6)
Cl1 0.0302(3) 0.0270(3) 0.0169(3) 0.0095(2) 0.0089(2) 0.0164(3)
Cl2 0.0268(3) 0.0208(3) 0.0225(3) 0.0084(2) 0.0045(2) 0.0113(3)
P1 0.0144(3) 0.0122(3) 0.0122(3) 0.0021(2) 0.0021(2) 0.0055(2)
O1 0.0288(10) 0.0273(10) 0.0234(9) 0.0080(8) 0.0097(8) 0.0177(9)
C4 0.0257(13) 0.0185(12) 0.0135(11) 0.0056(9) 0.0037(10) 0.0060(10)
C3 0.0278(13) 0.0169(12) 0.0150(11) 0.0051(9) 0.0026(10) 0.0104(10)
C2 0.0218(12) 0.0189(12) 0.0134(11) 0.0017(9) 0.0029(9) 0.0115(10)
C1 0.0179(12) 0.0125(11) 0.0120(10) 0.0011(9) 0.0013(9) 0.0056(9)
C13 0.0149(11) 0.0138(11) 0.0130(10) 0.0038(9) 0.0031(8) 0.0058(9)
C14 0.0169(11) 0.0122(11) 0.0173(11) 0.0029(9) 0.0049(9) 0.0046(9)
C15 0.0185(12) 0.0175(12) 0.0221(12) 0.0090(10) 0.0068(10) 0.0089(10)
C16 0.0160(12) 0.0227(13) 0.0192(12) 0.0090(10) 0.0024(9) 0.0078(10)
C10 0.0234(13) 0.0134(12) 0.0372(15) 0.0068(11) 0.0162(12) 0.0085(10)
C9 0.0240(13) 0.0142(12) 0.0213(12) 0.0029(10) 0.0097(10) 0.0057(10)
C8 0.0187(12) 0.0135(11) 0.0174(11) 0.0035(9) 0.0052(9) 0.0051(9)
C7 0.0150(11) 0.0125(11) 0.0175(11) 0.0023(9) 0.0049(9) 0.0054(9)
C12 0.0180(12) 0.0172(12) 0.0223(12) 0.0052(10) 0.0031(10) 0.0073(10)
C11 0.0166(12) 0.0198(13) 0.0359(15) 0.0098(11) 0.0060(11) 0.0084(10)
C5 0.0177(12) 0.0203(12) 0.0140(11) 0.0011(9) 0.0037(9) 0.0052(10)
C6 0.0181(12) 0.0147(11) 0.0150(11) 0.0020(9) 0.0006(9) 0.0067(10)
C17 0.0155(11) 0.0161(12) 0.0181(12) 0.0005(9) -0.0010(9) 0.0031(10)
C18 0.0194(12) 0.0141(11) 0.0175(11) 0.0032(9) 0.0030(9) 0.0077(10)
C19 0.0159(11) 0.0140(11) 0.0146(11) -0.0009(9) -0.0020(9) 0.0053(9)
C20 0.0207(13) 0.0207(13) 0.0196(12) 0.0006(10) 0.0055(10) 0.0043(10)
C21 0.0252(14) 0.0210(14) 0.0260(14) 0.0027(11) 0.0058(11) -0.0004(11)
C22 0.0250(14) 0.0179(13) 0.0229(13) -0.0043(10) -0.0020(11) 0.0033(11)
C23 0.0235(13) 0.0234(13) 0.0208(13) -0.0035(11) 0.0016(10) 0.0079(11)
C24 0.0190(12) 0.0202(12) 0.0170(12) 0.0017(10) 0.0027(9) 0.0066(10)

loop_
_atom_type_symbol
_atom_type_description
_atom_type_scat_dispersion_real
_atom_type_scat_dispersion_imag
_atom_type_scat_source
C C 0.0033 0.0016 'International Tables Vol C Tables 4.2.6.8 and 6.1.1.4'
H H 0.0000 0.0000 'International Tables Vol C Tables 4.2.6.8 and 6.1.1.4'
O O 0.0106 0.0060 'International Tables Vol C Tables 4.2.6.8 and 6.1.1.4'
P P 0.1023 0.0942 'International Tables Vol C Tables 4.2.6.8 and 6.1.1.4'
Cl Cl 0.1484 0.1585 'International Tables Vol C Tables 4.2.6.8 and 6.1.1.4'
U U -9.6767 9.6646 'International Tables Vol C Tables 4.2.6.8 and 6.1.1.4'

loop_
_geom_angle_atom_site_label_1
_geom_angle_atom_site_label_2
_geom_angle_atom_site_label_3
_geom_angle
_geom_angle_site_symmetry_1
_geom_angle_site_symmetry_3
O1 U1 O1 180.0 . 2_655
O1 U1 Cl1 90.47(6) . .
O1 U1 Cl1 89.53(6) 2_655 .
O1 U1 Cl1 89.53(6) . 2_655
O1 U1 Cl1 90.47(6) 2_655 2_655
Cl1 U1 Cl1 180.0 . 2_655
O1 U1 Cl2 90.15(6) . .
O1 U1 Cl2 89.85(6) 2_655 .
Cl1 U1 Cl2 89.79(2) . .
Cl1 U1 Cl2 90.21(2) 2_655 .
O1 U1 Cl2 89.85(6) . 2_655
O1 U1 Cl2 90.15(6) 2_655 2_655
Cl1 U1 Cl2 90.21(2) . 2_655
Cl1 U1 Cl2 89.79(2) 2_655 2_655
Cl2 U1 Cl2 180.0 . 2_655
C19 P1 C13 109.25(11) . .
C19 P1 C7 109.48(11) . .
C13 P1 C7 108.11(11) . .
C19 P1 C1 112.83(11) . .
C13 P1 C1 106.74(11) . .
C7 P1 C1 110.28(11) . .
C3 C4 C5 120.2(2) . .
C3 C4 H4 119.9 . .
C5 C4 H4 119.9 . .
C2 C3 C4 120.2(2) . .
C2 C3 H3 119.9 . .
C4 C3 H3 119.9 . .
C3 C2 C1 119.9(2) . .
C3 C2 H2 120.1 . .
C1 C2 H2 120.1 . .
C2 C1 C6 120.0(2) . .
C2 C1 P1 121.84(18) . .
C6 C1 P1 118.04(18) . .
C14 C13 C18 119.9(2) . .
C14 C13 P1 121.56(18) . .
C18 C13 P1 118.52(18) . .
C15 C14 C13 119.5(2) . .
C15 C14 H14 120.3 . .
C13 C14 H14 120.3 . .
C16 C15 C14 120.8(2) . .
C16 C15 H15 119.6 . .
C14 C15 H15 119.6 . .
C15 C16 C17 119.9(2) . .
C15 C16 H16 120.0 . .
C17 C16 H16 120.0 . .
C11 C10 C9 120.5(2) . .
C11 C10 H10 119.8 . .
C9 C10 H10 119.8 . .
C10 C9 C8 119.9(2) . .
C10 C9 H9 120.1 . .
C8 C9 H9 120.1 . .
C9 C8 C7 119.9(2) . .
C9 C8 H8 120.1 . .
C7 C8 H8 120.1 . .
C8 C7 C12 120.1(2) . .
C8 C7 P1 120.98(19) . .
C12 C7 P1 118.90(18) . .
C11 C12 C7 119.3(2) . .
C11 C12 H12 120.4 . .
C7 C12 H12 120.4 . .
C10 C11 C12 120.3(2) . .
C10 C11 H11 119.8 . .
C12 C11 H11 119.8 . .
C4 C5 C6 120.5(2) . .
C4 C5 H5 119.8 . .
C6 C5 H5 119.8 . .
C5 C6 C1 119.2(2) . .
C5 C6 H6 120.4 . .
C1 C6 H6 120.4 . .
C18 C17 C16 119.8(2) . .
C18 C17 H17 120.1 . .
C16 C17 H17 120.1 . .
C17 C18 C13 120.1(2) . .
C17 C18 H18 120.0 . .
C13 C18 H18 120.0 . .
C24 C19 C20 120.3(2) . .
C24 C19 P1 120.71(19) . .
C20 C19 P1 118.60(18) . .
C21 C20 C19 119.7(2) . .
C21 C20 H20 120.2 . .
C19 C20 H20 120.2 . .
C20 C21 C22 120.1(3) . .
C20 C21 H21 120.0 . .
C22 C21 H21 120.0 . .
C23 C22 C21 120.3(2) . .
C23 C22 H22 119.8 . .
C21 C22 H22 119.8 . .
C22 C23 C24 120.3(2) . .
C22 C23 H23 119.9 . .
C24 C23 H23 119.9 . .
C23 C24 C19 119.3(2) . .
C23 C24 H24 120.3 . .
C19 C24 H24 120.3 . .

loop_
_geom_bond_atom_site_label_1
_geom_bond_atom_site_label_2
_geom_bond_distance
_geom_bond_site_symmetry_2
U1 O1 1.7764(18) .
U1 O1 1.7764(18) 2_655
U1 Cl1 2.6686(6) .
U1 Cl1 2.6686(6) 2_655
U1 Cl2 2.6863(6) .
U1 Cl2 2.6863(6) 2_655
P1 C19 1.791(2) .
P1 C13 1.792(2) .
P1 C7 1.797(2) .
P1 C1 1.800(2) .
C4 C3 1.387(4) .
C4 C5 1.388(4) .
C4 H4 0.9500 .
C3 C2 1.382(3) .
C3 H3 0.9500 .
C2 C1 1.398(3) .
C2 H2 0.9500 .
C1 C6 1.403(3) .
C13 C14 1.393(3) .
C13 C18 1.399(3) .
C14 C15 1.386(3) .
C14 H14 0.9500 .
C15 C16 1.381(4) .
C15 H15 0.9500 .
C16 C17 1.393(3) .
C16 H16 0.9500 .
C10 C11 1.382(4) .
C10 C9 1.385(4) .
C10 H10 0.9500 .
C9 C8 1.387(3) .
C9 H9 0.9500 .
C8 C7 1.394(3) .
C8 H8 0.9500 .
C7 C12 1.399(3) .
C12 C11 1.390(3) .
C12 H12 0.9500 .
C11 H11 0.9500 .
C5 C6 1.388(3) .
C5 H5 0.9500 .
C6 H6 0.9500 .
C17 C18 1.384(3) .
C17 H17 0.9500 .
C18 H18 0.9500 .
C19 C24 1.392(3) .
C19 C20 1.397(3) .
C20 C21 1.377(4) .
C20 H20 0.9500 .
C21 C22 1.388(4) .
C21 H21 0.9500 .
C22 C23 1.383(4) .
C22 H22 0.9500 .
C23 C24 1.386(4) .
C23 H23 0.9500 .
C24 H24 0.9500 .
